data_4508578
loop_
_publ_author_name
'Park, Yeojin'
'Lee, Jangmi'
'Lee, Sun Hye'
'Choi, Hoo Gyun'
'Mao, Chen'
'Kang, Sung Kwon'
'Choi, Sang-Eun'
'Lee, Eun Hee'

_publ_section_title
;
 Crystal Structures of Tetramorphic Forms of Donepezil and
 Energy/Temperature Phase Diagram via Direct Heat Capacity Measurements
;
_journal_issue 12
_journal_name_full 'Crystal Growth &amp; Design'
_journal_page_first 5450
_journal_paper_doi 10.1021/cg401405g
_journal_volume 13
_journal_year 2013
_chemical_formula_moiety 'C24 H29 N O3'
_chemical_formula_sum 'C24 H29 N O3'
_chemical_formula_weight 379.48
_chemical_name_systematic
;
 ?
;
_space_group_IT_number 61
_symmetry_cell_setting orthorhombic
_symmetry_space_group_name_Hall '-P 2ac 2ab'
_symmetry_space_group_name_H-M 'P b c a'
_atom_sites_solution_hydrogens geom
_atom_sites_solution_primary direct
_atom_sites_solution_secondary difmap
_audit_creation_method SHELXL-97
_cell_angle_alpha 90.00
_cell_angle_beta 90.00
_cell_angle_gamma 90.00
_cell_formula_units_Z 8
_cell_length_a 10.408(2)
_cell_length_b 11.342(2)
_cell_length_c 35.927(7)
_cell_measurement_reflns_used 981
_cell_measurement_temperature 296(2)
_cell_measurement_theta_max 16.07
_cell_measurement_theta_min 2.26
_cell_volume 4241.1(14)
_computing_cell_refinement 'SAINT (Bruker, 2002)'
_computing_data_collection 'SMART (Bruker, 2002)'
_computing_data_reduction SAINT
_computing_molecular_graphics 'Ortep-3 for Windows (Farrugia, 1997)'
_computing_publication_material 'WinGX publication routines (Farrugia, 1999)'
_computing_structure_refinement 'SHELXL97 (Sheldrick, 2008)'
_computing_structure_solution 'SHELXS97 (Sheldrick, 2008)'
_diffrn_ambient_temperature 296(2)
_diffrn_measured_fraction_theta_full 1.000
_diffrn_measured_fraction_theta_max 1.000
_diffrn_measurement_device_type 'Bruker SMART CCD area-detector'
_diffrn_measurement_method '\f and \w scans'
_diffrn_radiation_monochromator graphite
_diffrn_radiation_source 'fine-focus sealed tube'
_diffrn_radiation_type MoK\a
_diffrn_radiation_wavelength 0.71073
_diffrn_reflns_av_R_equivalents 0.1580
_diffrn_reflns_av_sigmaI/netI 0.1932
_diffrn_reflns_limit_h_max 8
_diffrn_reflns_limit_h_min -12
_diffrn_reflns_limit_k_max 13
_diffrn_reflns_limit_k_min -11
_diffrn_reflns_limit_l_max 43
_diffrn_reflns_limit_l_min -27
_diffrn_reflns_number 29948
_diffrn_reflns_theta_full 25.50
_diffrn_reflns_theta_max 25.50
_diffrn_reflns_theta_min 2.26
_exptl_absorpt_coefficient_mu 0.078
_exptl_absorpt_correction_type none
_exptl_crystal_colour colourless
_exptl_crystal_density_diffrn 1.189
_exptl_crystal_density_method 'not measured'
_exptl_crystal_description blcok
_exptl_crystal_F_000 1632
_exptl_crystal_size_max 0.25
_exptl_crystal_size_mid 0.23
_exptl_crystal_size_min 0.22
_refine_diff_density_max 0.106
_refine_diff_density_min -0.224
_refine_diff_density_rms 0.032
_refine_ls_extinction_method none
_refine_ls_goodness_of_fit_ref 0.654
_refine_ls_hydrogen_treatment constr
_refine_ls_matrix_type full
_refine_ls_number_parameters 253
_refine_ls_number_reflns 3951
_refine_ls_number_restraints 0
_refine_ls_restrained_S_all 0.654
_refine_ls_R_factor_all 0.2118
_refine_ls_R_factor_gt 0.0400
_refine_ls_shift/su_max 0.000
_refine_ls_shift/su_mean 0.000
_refine_ls_structure_factor_coef Fsqd
_refine_ls_weighting_details 'calc w=1/[\s^2^(Fo^2^)+(0.0241P)^2^] where P=(Fo^2^+2Fc^2^)/3'
_refine_ls_weighting_scheme calc
_refine_ls_wR_factor_gt 0.0644
_refine_ls_wR_factor_ref 0.0900
_reflns_number_gt 1015
_reflns_number_total 3951
_reflns_threshold_expression I>2\s(I)
_cod_data_source_file cg401405g_si_002.cif
_cod_data_source_block cnu1121
_cod_original_cell_volume 4241.3(15)
_cod_original_sg_symbol_H-M pbca
_cod_database_code 4508578

loop_
_symmetry_equiv_pos_as_xyz
'x, y, z'
'-x+1/2, -y, z+1/2'
'-x, y+1/2, -z+1/2'
'x+1/2, -y+1/2, -z'
'-x, -y, -z'
'x-1/2, y, -z-1/2'
'x, -y-1/2, z-1/2'
'-x-1/2, y-1/2, z'

loop_
_atom_site_label
_atom_site_type_symbol
_atom_site_fract_x
_atom_site_fract_y
_atom_site_fract_z
_atom_site_U_iso_or_equiv
_atom_site_adp_type
_atom_site_occupancy
_atom_site_symmetry_multiplicity
_atom_site_calc_flag
_atom_site_refinement_flags
C1 C 0.2927(3) 0.8685(4) -0.11541(9) 0.0639(10) Uani 1 1 d .
C2 C 0.3688(5) 0.7713(4) -0.11227(10) 0.0909(12) Uani 1 1 d .
H2 H 0.3524 0.7163 -0.0937 0.109 Uiso 1 1 calc R
C3 C 0.4703(5) 0.7537(4) -0.13655(14) 0.1095(16) Uani 1 1 d .
H3 H 0.5221 0.6874 -0.1341 0.131 Uiso 1 1 calc R
C4 C 0.4944(4) 0.8332(6) -0.16395(13) 0.1082(19) Uani 1 1 d .
H4 H 0.5626 0.8216 -0.1803 0.130 Uiso 1 1 calc R
C5 C 0.4185(5) 0.9294(5) -0.16733(12) 0.1020(15) Uani 1 1 d .
H5 H 0.4339 0.9834 -0.1863 0.122 Uiso 1 1 calc R
C6 C 0.3190(4) 0.9477(3) -0.14301(12) 0.0818(11) Uani 1 1 d .
H6 H 0.2686 1.0151 -0.1453 0.098 Uiso 1 1 calc R
C7 C 0.1805(3) 0.8840(3) -0.08984(9) 0.0846(11) Uani 1 1 d .
H7A H 0.1483 0.9639 -0.0922 0.102 Uiso 1 1 calc R
H7B H 0.1124 0.8306 -0.0973 0.102 Uiso 1 1 calc R
N8 N 0.2136(3) 0.8614(2) -0.05103(7) 0.0697(8) Uani 1 1 d .
C9 C 0.1005(3) 0.8409(3) -0.02857(10) 0.1072(14) Uani 1 1 d .
H9A H 0.0488 0.7794 -0.0399 0.129 Uiso 1 1 calc R
H9B H 0.0493 0.9123 -0.0276 0.129 Uiso 1 1 calc R
C10 C 0.1371(3) 0.8047(3) 0.01035(10) 0.1061(13) Uani 1 1 d .
H10A H 0.1825 0.7301 0.0094 0.127 Uiso 1 1 calc R
H10B H 0.0597 0.7931 0.0249 0.127 Uiso 1 1 calc R
C11 C 0.2208(3) 0.8950(3) 0.02936(9) 0.0696(9) Uani 1 1 d .
H11 H 0.1699 0.9667 0.0331 0.083 Uiso 1 1 calc R
C12 C 0.3324(3) 0.9247(3) 0.00410(8) 0.0750(10) Uani 1 1 d .
H12A H 0.3904 0.8578 0.0030 0.090 Uiso 1 1 calc R
H12B H 0.3794 0.9908 0.0145 0.090 Uiso 1 1 calc R
C13 C 0.2895(3) 0.9557(3) -0.03516(8) 0.0761(10) Uani 1 1 d .
H13A H 0.2389 1.0276 -0.0346 0.091 Uiso 1 1 calc R
H13B H 0.3643 0.9698 -0.0506 0.091 Uiso 1 1 calc R
C14 C 0.2631(3) 0.8494(3) 0.06764(8) 0.0784(10) Uani 1 1 d .
H14A H 0.1888 0.8149 0.0798 0.094 Uiso 1 1 calc R
H14B H 0.3250 0.7866 0.0638 0.094 Uiso 1 1 calc R
C15 C 0.3219(3) 0.9383(3) 0.09402(9) 0.0713(10) Uani 1 1 d .
H15 H 0.3936 0.9792 0.0819 0.086 Uiso 1 1 calc R
C16 C 0.3689(3) 0.8734(3) 0.12889(10) 0.0685(10) Uani 1 1 d .
C17 C 0.2910(3) 0.9133(3) 0.16040(10) 0.0562(9) Uani 1 1 d .
C18 C 0.2950(3) 0.8748(2) 0.19703(9) 0.0583(9) Uani 1 1 d .
H18 H 0.3543 0.8180 0.2044 0.070 Uiso 1 1 calc R
C19 C 0.2108(3) 0.9211(3) 0.22215(9) 0.0569(9) Uani 1 1 d .
C20 C 0.1206(3) 1.0064(3) 0.21031(10) 0.0569(9) Uani 1 1 d .
C21 C 0.1170(3) 1.0453(3) 0.17405(9) 0.0597(9) Uani 1 1 d .
H21 H 0.0578 1.1018 0.1665 0.072 Uiso 1 1 calc R
C22 C 0.2049(3) 0.9974(3) 0.14912(9) 0.0575(9) Uani 1 1 d .
C23 C 0.2225(3) 1.0286(3) 0.10865(8) 0.0793(11) Uani 1 1 d .
H23A H 0.2545 1.1085 0.1060 0.095 Uiso 1 1 calc R
H23B H 0.1420 1.0217 0.0952 0.095 Uiso 1 1 calc R
O24 O 0.4548(2) 0.8012(2) 0.12931(6) 0.0867(8) Uani 1 1 d .
O25 O 0.20281(18) 0.89256(17) 0.25905(6) 0.0718(6) Uani 1 1 d .
C26 C 0.3026(3) 0.8196(3) 0.27398(7) 0.0785(10) Uani 1 1 d .
H26A H 0.2864 0.8053 0.2999 0.118 Uiso 1 1 calc R
H26B H 0.3839 0.8586 0.2712 0.118 Uiso 1 1 calc R
H26C H 0.3044 0.7459 0.2609 0.118 Uiso 1 1 calc R
O27 O 0.0393(2) 1.04444(18) 0.23760(5) 0.0719(6) Uani 1 1 d .
C28 C -0.0659(3) 1.1202(3) 0.22726(7) 0.0818(11) Uani 1 1 d .
H28A H -0.1150 1.1399 0.2490 0.123 Uiso 1 1 calc R
H28B H -0.1200 1.0802 0.2097 0.123 Uiso 1 1 calc R
H28C H -0.0328 1.1910 0.2162 0.123 Uiso 1 1 calc R

loop_
_atom_site_aniso_label
_atom_site_aniso_U_11
_atom_site_aniso_U_22
_atom_site_aniso_U_33
_atom_site_aniso_U_23
_atom_site_aniso_U_13
_atom_site_aniso_U_12
C1 0.060(3) 0.075(3) 0.057(2) 0.003(2) -0.008(2) -0.003(3)
C2 0.112(4) 0.088(4) 0.072(3) -0.002(2) -0.003(3) 0.023(3)
C3 0.116(4) 0.127(4) 0.086(4) -0.032(3) -0.031(3) 0.049(3)
C4 0.065(3) 0.182(6) 0.078(4) -0.039(4) -0.007(3) -0.001(4)
C5 0.104(4) 0.132(5) 0.070(3) 0.003(3) -0.006(3) -0.042(3)
C6 0.091(3) 0.075(3) 0.078(3) -0.001(3) -0.012(3) 0.001(3)
C7 0.074(3) 0.102(3) 0.078(3) -0.005(2) -0.009(2) -0.005(2)
N8 0.066(2) 0.079(2) 0.0641(19) -0.0045(16) 0.0026(18) -0.0201(17)
C9 0.077(3) 0.159(4) 0.086(3) -0.021(3) 0.012(3) -0.047(3)
C10 0.103(3) 0.136(4) 0.079(3) -0.010(3) 0.022(2) -0.052(3)
C11 0.067(3) 0.074(3) 0.067(2) -0.002(2) 0.003(2) 0.003(2)
C12 0.071(3) 0.082(3) 0.073(2) 0.001(2) -0.002(2) -0.009(2)
C13 0.075(3) 0.079(3) 0.074(3) 0.002(2) -0.001(2) -0.011(2)
C14 0.085(3) 0.064(3) 0.086(3) 0.001(2) 0.014(2) 0.001(2)
C15 0.082(3) 0.056(3) 0.076(3) 0.000(2) 0.000(2) 0.004(2)
C16 0.073(3) 0.055(3) 0.077(3) 0.005(2) -0.004(3) 0.005(2)
C17 0.060(2) 0.047(2) 0.061(2) 0.004(2) -0.002(2) 0.004(2)
C18 0.054(2) 0.047(2) 0.074(2) 0.008(2) -0.010(2) 0.0057(19)
C19 0.058(3) 0.047(2) 0.066(3) 0.006(2) -0.009(2) 0.004(2)
C20 0.057(3) 0.047(3) 0.067(3) -0.007(2) -0.008(2) -0.002(2)
C21 0.065(2) 0.047(2) 0.067(2) -0.002(2) -0.014(2) 0.0105(19)
C22 0.067(3) 0.050(2) 0.056(2) 0.0048(19) -0.007(2) 0.001(2)
C23 0.107(3) 0.060(3) 0.071(2) -0.001(2) -0.002(2) 0.020(2)
O24 0.0871(19) 0.081(2) 0.0923(17) 0.0078(15) 0.0139(15) 0.0279(15)
O25 0.0747(16) 0.0737(17) 0.0669(15) 0.0115(13) -0.0045(13) 0.0143(13)
C26 0.081(3) 0.078(3) 0.077(2) 0.0158(19) -0.017(2) 0.004(2)
O27 0.0703(17) 0.0726(17) 0.0727(16) -0.0035(13) -0.0039(14) 0.0139(14)
C28 0.063(2) 0.078(3) 0.105(3) 0.000(2) 0.002(2) 0.018(2)

loop_
_atom_type_symbol
_atom_type_description
_atom_type_scat_dispersion_real
_atom_type_scat_dispersion_imag
_atom_type_scat_source
C C 0.0033 0.0016 'International Tables Vol C Tables 4.2.6.8 and 6.1.1.4'
H H 0.0000 0.0000 'International Tables Vol C Tables 4.2.6.8 and 6.1.1.4'
N N 0.0061 0.0033 'International Tables Vol C Tables 4.2.6.8 and 6.1.1.4'
O O 0.0106 0.0060 'International Tables Vol C Tables 4.2.6.8 and 6.1.1.4'

loop_
_geom_angle_atom_site_label_1
_geom_angle_atom_site_label_2
_geom_angle_atom_site_label_3
_geom_angle
C2 C1 C6 118.4(4)
C2 C1 C7 119.9(4)
C6 C1 C7 121.6(4)
C1 C2 C3 120.5(4)
C1 C2 H2 119.7
C3 C2 H2 119.7
C4 C3 C2 120.1(5)
C4 C3 H3 119.9
C2 C3 H3 119.9
C5 C4 C3 119.5(5)
C5 C4 H4 120.3
C3 C4 H4 120.3
C4 C5 C6 120.5(5)
C4 C5 H5 119.8
C6 C5 H5 119.8
C1 C6 C5 120.9(4)
C1 C6 H6 119.5
C5 C6 H6 119.5
N8 C7 C1 112.4(3)
N8 C7 H7A 109.1
C1 C7 H7A 109.1
N8 C7 H7B 109.1
C1 C7 H7B 109.1
H7A C7 H7B 107.8
C9 N8 C13 110.1(3)
C9 N8 C7 111.7(3)
C13 N8 C7 112.1(2)
N8 C9 C10 110.9(3)
N8 C9 H9A 109.5
C10 C9 H9A 109.5
N8 C9 H9B 109.5
C10 C9 H9B 109.5
H9A C9 H9B 108.1
C9 C10 C11 112.4(3)
C9 C10 H10A 109.1
C11 C10 H10A 109.1
C9 C10 H10B 109.1
C11 C10 H10B 109.1
H10A C10 H10B 107.9
C10 C11 C12 108.9(3)
C10 C11 C14 110.0(3)
C12 C11 C14 113.1(3)
C10 C11 H11 108.2
C12 C11 H11 108.2
C14 C11 H11 108.2
C11 C12 C13 112.5(2)
C11 C12 H12A 109.1
C13 C12 H12A 109.1
C11 C12 H12B 109.1
C13 C12 H12B 109.1
H12A C12 H12B 107.8
N8 C13 C12 110.8(3)
N8 C13 H13A 109.5
C12 C13 H13A 109.5
N8 C13 H13B 109.5
C12 C13 H13B 109.5
H13A C13 H13B 108.1
C15 C14 C11 116.9(3)
C15 C14 H14A 108.1
C11 C14 H14A 108.1
C15 C14 H14B 108.1
C11 C14 H14B 108.1
H14A C14 H14B 107.3
C14 C15 C16 108.7(3)
C14 C15 C23 112.5(3)
C16 C15 C23 104.7(3)
C14 C15 H15 110.2
C16 C15 H15 110.2
C23 C15 H15 110.2
O24 C16 C17 127.4(3)
O24 C16 C15 124.7(4)
C17 C16 C15 107.8(3)
C22 C17 C18 121.3(3)
C22 C17 C16 110.4(3)
C18 C17 C16 128.3(3)
C19 C18 C17 119.1(3)
C19 C18 H18 120.4
C17 C18 H18 120.4
C18 C19 O25 126.1(3)
C18 C19 C20 119.4(3)
O25 C19 C20 114.4(3)
O27 C20 C21 124.2(3)
O27 C20 C19 114.3(3)
C21 C20 C19 121.5(3)
C20 C21 C22 117.8(3)
C20 C21 H21 121.1
C22 C21 H21 121.1
C17 C22 C21 120.7(3)
C17 C22 C23 111.6(3)
C21 C22 C23 127.6(3)
C22 C23 C15 104.7(3)
C22 C23 H23A 110.8
C15 C23 H23A 110.8
C22 C23 H23B 110.8
C15 C23 H23B 110.8
H23A C23 H23B 108.9
C19 O25 C26 117.1(2)
O25 C26 H26A 109.5
O25 C26 H26B 109.5
H26A C26 H26B 109.5
O25 C26 H26C 109.5
H26A C26 H26C 109.5
H26B C26 H26C 109.5
C20 O27 C28 118.3(2)
O27 C28 H28A 109.5
O27 C28 H28B 109.5
H28A C28 H28B 109.5
O27 C28 H28C 109.5
H28A C28 H28C 109.5
H28B C28 H28C 109.5

loop_
_geom_bond_atom_site_label_1
_geom_bond_atom_site_label_2
_geom_bond_distance
C1 C2 1.362(4)
C1 C6 1.366(4)
C1 C7 1.496(4)
C2 C3 1.385(4)
C2 H2 0.9300
C3 C4 1.358(5)
C3 H3 0.9300
C4 C5 1.352(5)
C4 H4 0.9300
C5 C6 1.371(4)
C5 H5 0.9300
C6 H6 0.9300
C7 N8 1.459(3)
C7 H7A 0.9700
C7 H7B 0.9700
N8 C9 1.446(3)
N8 C13 1.447(3)
C9 C10 1.507(4)
C9 H9A 0.9700
C9 H9B 0.9700
C10 C11 1.508(4)
C10 H10A 0.9700
C10 H10B 0.9700
C11 C12 1.512(3)
C11 C14 1.534(3)
C11 H11 0.9800
C12 C13 1.521(3)
C12 H12A 0.9700
C12 H12B 0.9700
C13 H13A 0.9700
C13 H13B 0.9700
C14 C15 1.513(3)
C14 H14A 0.9700
C14 H14B 0.9700
C15 C16 1.533(4)
C15 C23 1.547(3)
C15 H15 0.9800
C16 O24 1.212(3)
C16 C17 1.465(4)
C17 C22 1.370(3)
C17 C18 1.387(3)
C18 C19 1.364(3)
C18 H18 0.9300
C19 O25 1.367(3)
C19 C20 1.413(4)
C20 O27 1.366(3)
C20 C21 1.376(3)
C21 C22 1.390(3)
C21 H21 0.9300
C22 C23 1.507(3)
C23 H23A 0.9700
C23 H23B 0.9700
O25 C26 1.432(3)
C26 H26A 0.9600
C26 H26B 0.9600
C26 H26C 0.9600
O27 C28 1.440(3)
C28 H28A 0.9600
C28 H28B 0.9600
C28 H28C 0.9600
